data_7028968
loop_
_publ_author_name
'Mart\'inez-Lillo, Jos\'e'
'Dolan, Neil'
'Brechin, Euan K.'

_publ_section_title
;
 A family of cationic oxime-based hexametallic manganese(iii)
 single-molecule magnets.
;
_journal_issue 11
_journal_name_full 'Dalton transactions (Cambridge, England : 2003)'
_journal_page_first 4408
_journal_page_last 4414
_journal_paper_doi 10.1039/c3dt52640b
_journal_volume 43
_journal_year 2014
_chemical_formula_moiety 'C96 H118 Mn6 N18 O16, 2(Cl O4), 2(C9 H13 N), 2(C2 H6 O), 4(H2 O)'
_chemical_formula_sum 'C114 H140 Cl Mn6 N20 O20'
_chemical_formula_weight 2475.55
_chemical_name_systematic
; 
 ? 
;
_space_group_IT_number 13
_symmetry_cell_setting monoclinic
_symmetry_space_group_name_Hall '-P 2yac'
_symmetry_space_group_name_H-M 'P 1 2/n 1'
_atom_sites_solution_hydrogens geom
_atom_sites_solution_primary direct
_atom_sites_solution_secondary difmap
_audit_creation_method SHELXL-97
_cell_angle_alpha 90.00
_cell_angle_beta 95.550(2)
_cell_angle_gamma 90.00
_cell_formula_units_Z 2
_cell_length_a 20.8577(5)
_cell_length_b 14.8207(3)
_cell_length_c 22.7739(6)
_cell_measurement_reflns_used 12058
_cell_measurement_temperature 293(2)
_cell_measurement_theta_max 25.30
_cell_measurement_theta_min 2.77
_cell_volume 7007.0(3)
_computing_data_collection 'CrysAlisPro (Agilent Technologies, 2013)'
_computing_molecular_graphics 'DIAMOND 3.2d (Crystal Impact, 2000)'
_computing_publication_material 'Bruker SHELXTL'
_computing_structure_refinement 'SHELXL-97 (Sheldrick, 1997)'
_computing_structure_solution 'SHELXS-97 (Sheldrick, 1990)'
_diffrn_ambient_temperature 293(2)
_diffrn_measured_fraction_theta_full 0.999
_diffrn_measured_fraction_theta_max 0.999
_diffrn_measurement_device_type 'CCD area detector'
_diffrn_measurement_method 'phi and omega scans'
_diffrn_radiation_monochromator graphite
_diffrn_radiation_source 'fine-focus sealed tube'
_diffrn_radiation_type MoK\a
_diffrn_radiation_wavelength 0.71073
_diffrn_reflns_av_R_equivalents 0.0839
_diffrn_reflns_av_unetI/netI 0.0718
_diffrn_reflns_limit_h_max 25
_diffrn_reflns_limit_h_min -25
_diffrn_reflns_limit_k_max 17
_diffrn_reflns_limit_k_min -17
_diffrn_reflns_limit_l_max 27
_diffrn_reflns_limit_l_min -27
_diffrn_reflns_number 60339
_diffrn_reflns_theta_full 25.35
_diffrn_reflns_theta_max 25.35
_diffrn_reflns_theta_min 2.78
_exptl_absorpt_coefficient_mu 0.606
_exptl_absorpt_correction_T_max 1.965
_exptl_absorpt_correction_T_min 1.038
_exptl_absorpt_correction_type gaussian
_exptl_crystal_colour 'dark green'
_exptl_crystal_density_diffrn 1.173
_exptl_crystal_density_method 'not measured'
_exptl_crystal_description plate
_exptl_crystal_F_000 2582
_exptl_crystal_size_max 0.50
_exptl_crystal_size_mid 0.35
_exptl_crystal_size_min 0.07
_platon_squeeze_details
; 
 The final formulation of the compound is in agreement 
 with the residual electron density and volume.  
;
_refine_diff_density_max 1.003
_refine_diff_density_min -0.539
_refine_diff_density_rms 0.098
_refine_ls_extinction_method none
_refine_ls_goodness_of_fit_ref 0.887
_refine_ls_hydrogen_treatment mixed
_refine_ls_matrix_type full
_refine_ls_number_parameters 726
_refine_ls_number_reflns 12824
_refine_ls_number_restraints 9
_refine_ls_restrained_S_all 0.888
_refine_ls_R_factor_all 0.0982
_refine_ls_R_factor_gt 0.0706
_refine_ls_shift/su_max 0.001
_refine_ls_shift/su_mean 0.000
_refine_ls_structure_factor_coef Fsqd
_refine_ls_weighting_details 'calc w=1/[\s^2^(Fo^2^)+(0.1360P)^2^+13.6764P] where P=(Fo^2^+2Fc^2^)/3'
_refine_ls_weighting_scheme calc
_refine_ls_wR_factor_gt 0.1914
_refine_ls_wR_factor_ref 0.2124
_reflns_number_gt 8964
_reflns_number_total 12824
_reflns_threshold_expression >2sigma(I)
_cod_data_source_file c3dt52640b.txt
_cod_data_source_block 962811
_cod_original_sg_symbol_Hall '- P 2yac'
_cod_original_sg_symbol_H-M 'P 2/n'
_cod_database_code 7028968

loop_
_symmetry_equiv_pos_as_xyz
'x, y, z'
'-x+1/2, y, -z+1/2'
'-x, -y, -z'
'x-1/2, -y, z-1/2'

loop_
_atom_site_label
_atom_site_type_symbol
_atom_site_fract_x
_atom_site_fract_y
_atom_site_fract_z
_atom_site_U_iso_or_equiv
_atom_site_adp_type
_atom_site_occupancy
_atom_site_symmetry_multiplicity
_atom_site_calc_flag
_atom_site_refinement_flags
Mn1 Mn 0.50858(3) 0.10341(4) 0.52722(3) 0.02650(19) Uani 1 1 d .
Mn2 Mn 0.49109(3) 0.07275(4) 0.66705(3) 0.02819(19) Uani 1 1 d .
Mn3 Mn 0.37168(3) 0.03109(4) 0.56885(3) 0.02680(19) Uani 1 1 d .
Cl1 Cl 0.7500 0.29909(12) 0.2500 0.0505(5) Uani 1 2 d S
O1 O 0.45404(13) 0.08203(18) 0.58751(12) 0.0269(6) Uani 1 1 d .
O2 O 0.56424(14) 0.12163(18) 0.46697(13) 0.0290(7) Uani 1 1 d .
O3 O 0.57188(15) 0.1095(2) 0.64574(13) 0.0340(7) Uani 1 1 d .
O4 O 0.52758(14) 0.0569(2) 0.74587(13) 0.0345(7) Uani 1 1 d .
O5 O 0.36720(14) -0.01082(19) 0.64647(13) 0.0318(7) Uani 1 1 d .
O6 O 0.29271(14) -0.02772(19) 0.54731(13) 0.0316(7) Uani 1 1 d .
O7 O 0.44669(13) 0.04697(18) 0.46993(13) 0.0271(6) Uani 1 1 d .
O8 O 0.51275(14) -0.07635(19) 0.64650(13) 0.0323(7) Uani 1 1 d .
O9 O 0.7048(2) 0.2400(3) 0.27636(19) 0.0690(12) Uani 1 1 d .
O10 O 0.7836(3) 0.3500(4) 0.2946(2) 0.0923(16) Uani 1 1 d .
N1 N 0.57804(17) 0.1378(2) 0.58806(16) 0.0319(8) Uani 1 1 d .
N2 N 0.67995(18) 0.1680(3) 0.62844(18) 0.0408(10) Uani 1 1 d .
H2A H 0.6692 0.1514 0.6623 0.049 Uiso 1 1 calc R
H2B H 0.7186 0.1862 0.6249 0.049 Uiso 1 1 calc R
N3 N 0.40795(16) 0.0302(2) 0.69027(15) 0.0273(8) Uani 1 1 d .
N4 N 0.33185(18) -0.0179(3) 0.74992(17) 0.0362(9) Uani 1 1 d .
H4A H 0.3080 -0.0360 0.7193 0.043 Uiso 1 1 calc R
H4B H 0.3191 -0.0245 0.7845 0.043 Uiso 1 1 calc R
N5 N 0.38298(16) 0.0487(2) 0.48533(16) 0.0270(8) Uani 1 1 d .
N6 N 0.35457(19) 0.0591(3) 0.38507(17) 0.0363(9) Uani 1 1 d .
H6A H 0.3943 0.0648 0.3786 0.044 Uiso 1 1 calc R
H6B H 0.3250 0.0596 0.3560 0.044 Uiso 1 1 calc R
N7 N 0.46354(19) 0.2417(2) 0.50361(18) 0.0375(9) Uani 1 1 d .
N8 N 0.47361(18) 0.2266(2) 0.69294(17) 0.0356(9) Uani 1 1 d .
N9 N 0.30960(18) 0.1544(2) 0.58413(17) 0.0357(9) Uani 1 1 d .
N10 N 0.4984(2) -0.1768(3) 0.74183(19) 0.0485(11) Uani 1 1 d .
C1 C 0.6158(2) 0.1787(3) 0.4714(2) 0.0328(10) Uani 1 1 d .
C2 C 0.6535(2) 0.1967(3) 0.5236(2) 0.0347(11) Uani 1 1 d .
C3 C 0.7100(3) 0.2473(3) 0.5213(2) 0.0471(13) Uani 1 1 d .
H3A H 0.7358 0.2594 0.5560 0.056 Uiso 1 1 calc R
C4 C 0.7280(3) 0.2796(3) 0.4683(3) 0.0510(14) Uani 1 1 d .
H4C H 0.7669 0.3102 0.4674 0.061 Uiso 1 1 calc R
C5 C 0.6884(3) 0.2666(3) 0.4169(2) 0.0461(13) Uani 1 1 d .
H5A H 0.6992 0.2913 0.3816 0.055 Uiso 1 1 calc R
C6 C 0.6321(2) 0.2160(3) 0.4183(2) 0.0389(11) Uani 1 1 d .
H6C H 0.6052 0.2070 0.3837 0.047 Uiso 1 1 calc R
C7 C 0.6372(2) 0.1659(3) 0.5820(2) 0.0320(10) Uani 1 1 d .
C8 C 0.4962(2) 0.0694(3) 0.7938(2) 0.0355(10) Uani 1 1 d .
C9 C 0.4293(2) 0.0522(3) 0.7955(2) 0.0325(10) Uani 1 1 d .
C10 C 0.4023(2) 0.0659(3) 0.8485(2) 0.0375(11) Uani 1 1 d .
H10C H 0.3584 0.0557 0.8495 0.045 Uiso 1 1 calc R
C11 C 0.4373(3) 0.0937(4) 0.8988(2) 0.0483(13) Uani 1 1 d .
H11A H 0.4181 0.1013 0.9336 0.058 Uiso 1 1 calc R
C12 C 0.5022(3) 0.1102(5) 0.8966(2) 0.0585(15) Uani 1 1 d .
H12A H 0.5269 0.1302 0.9303 0.070 Uiso 1 1 calc R
C13 C 0.5306(2) 0.0974(4) 0.8455(2) 0.0531(14) Uani 1 1 d .
H13A H 0.5745 0.1079 0.8456 0.064 Uiso 1 1 calc R
C14 C 0.3887(2) 0.0204(3) 0.74386(19) 0.0271(9) Uani 1 1 d .
C15 C 0.2515(2) -0.0002(3) 0.5028(2) 0.0307(10) Uani 1 1 d .
C16 C 0.2703(2) 0.0391(3) 0.4503(2) 0.0346(10) Uani 1 1 d .
C17 C 0.2234(2) 0.0655(4) 0.4068(2) 0.0462(13) Uani 1 1 d .
H17A H 0.2356 0.0920 0.3725 0.055 Uiso 1 1 calc R
C18 C 0.1592(3) 0.0537(5) 0.4130(3) 0.0591(16) Uani 1 1 d .
H18A H 0.1283 0.0715 0.3830 0.071 Uiso 1 1 calc R
C19 C 0.1405(2) 0.0151(4) 0.4639(2) 0.0514(14) Uani 1 1 d .
H19A H 0.0970 0.0066 0.4680 0.062 Uiso 1 1 calc R
C20 C 0.1856(2) -0.0103(4) 0.5080(2) 0.0420(12) Uani 1 1 d .
H20A H 0.1723 -0.0350 0.5424 0.050 Uiso 1 1 calc R
C21 C 0.3388(2) 0.0496(3) 0.44012(19) 0.0286(9) Uani 1 1 d .
C22 C 0.4574(3) 0.3049(3) 0.5448(3) 0.0514(14) Uani 1 1 d .
H22A H 0.4740 0.2922 0.5832 0.062 Uiso 1 1 calc R
C23 C 0.4286(3) 0.3858(4) 0.5341(3) 0.0646(18) Uani 1 1 d .
H23A H 0.4250 0.4259 0.5651 0.078 Uiso 1 1 calc R
C24 C 0.4052(3) 0.4086(4) 0.4788(3) 0.0632(19) Uani 1 1 d .
C25 C 0.4106(3) 0.3434(4) 0.4352(3) 0.0605(16) Uani 1 1 d .
H25A H 0.3947 0.3559 0.3965 0.073 Uiso 1 1 calc R
C26 C 0.4391(3) 0.2612(3) 0.4484(2) 0.0477(13) Uani 1 1 d .
H26A H 0.4414 0.2186 0.4186 0.057 Uiso 1 1 calc R
C27 C 0.3748(3) 0.5014(4) 0.4664(3) 0.079(2) Uani 1 1 d D
C28 C 0.3029(3) 0.4962(4) 0.4741(4) 0.093(3) Uani 1 1 d D
H28A H 0.2827 0.4530 0.4468 0.139 Uiso 1 1 calc R
H28B H 0.2836 0.5544 0.4666 0.139 Uiso 1 1 calc R
H28C H 0.2972 0.4779 0.5137 0.139 Uiso 1 1 calc R
C29 C 0.4056(4) 0.5727(4) 0.5115(4) 0.097(3) Uani 1 1 d D
H29A H 0.4509 0.5779 0.5074 0.145 Uiso 1 1 calc R
H29B H 0.3996 0.5538 0.5510 0.145 Uiso 1 1 calc R
H29C H 0.3853 0.6302 0.5039 0.145 Uiso 1 1 calc R
C30 C 0.3896(7) 0.5391(7) 0.4108(5) 0.173(6) Uani 1 1 d D
H30A H 0.3728 0.5005 0.3791 0.259 Uiso 1 1 calc R
H30B H 0.4355 0.5441 0.4105 0.259 Uiso 1 1 calc R
H30C H 0.3705 0.5978 0.4057 0.259 Uiso 1 1 calc R
C31 C 0.4164(2) 0.2684(3) 0.6901(3) 0.0499(14) Uani 1 1 d .
H31A H 0.3794 0.2335 0.6834 0.060 Uiso 1 1 calc R
C32 C 0.4092(3) 0.3599(4) 0.6965(3) 0.0540(14) Uani 1 1 d .
H32A H 0.3679 0.3844 0.6931 0.065 Uiso 1 1 calc R
C33 C 0.4601(3) 0.4152(3) 0.7076(2) 0.0485(14) Uani 1 1 d .
C34 C 0.5204(3) 0.3722(3) 0.7129(3) 0.0552(15) Uani 1 1 d .
H34A H 0.5578 0.4058 0.7212 0.066 Uiso 1 1 calc R
C35 C 0.5241(3) 0.2795(3) 0.7058(2) 0.0473(13) Uani 1 1 d .
H35A H 0.5647 0.2529 0.7103 0.057 Uiso 1 1 calc R
C36 C 0.4550(3) 0.5172(4) 0.7165(3) 0.0658(18) Uani 1 1 d D
C37 C 0.4704(6) 0.5384(5) 0.7803(4) 0.130(4) Uani 1 1 d D
H37A H 0.5138 0.5205 0.7925 0.195 Uiso 1 1 calc R
H37B H 0.4413 0.5063 0.8030 0.195 Uiso 1 1 calc R
H37C H 0.4658 0.6021 0.7863 0.195 Uiso 1 1 calc R
C38 C 0.4933(6) 0.5666(5) 0.6759(5) 0.148(5) Uani 1 1 d D
H38A H 0.4725 0.5628 0.6365 0.221 Uiso 1 1 calc R
H38B H 0.5355 0.5406 0.6772 0.221 Uiso 1 1 calc R
H38C H 0.4968 0.6288 0.6877 0.221 Uiso 1 1 calc R
C39 C 0.3851(4) 0.5490(5) 0.7023(6) 0.134(4) Uani 1 1 d D
H39A H 0.3828 0.6131 0.7078 0.201 Uiso 1 1 calc R
H39B H 0.3580 0.5193 0.7281 0.201 Uiso 1 1 calc R
H39C H 0.3707 0.5344 0.6621 0.201 Uiso 1 1 calc R
C40 C 0.2740(2) 0.1526(4) 0.6304(2) 0.0432(12) Uani 1 1 d .
H40A H 0.2786 0.1039 0.6562 0.052 Uiso 1 1 calc R
C41 C 0.2311(2) 0.2193(4) 0.6413(3) 0.0495(14) Uani 1 1 d .
H41A H 0.2086 0.2157 0.6746 0.059 Uiso 1 1 calc R
C42 C 0.2210(3) 0.2917(4) 0.6035(3) 0.0627(17) Uani 1 1 d .
C43 C 0.2571(3) 0.2921(4) 0.5559(3) 0.0691(19) Uani 1 1 d .
H43A H 0.2524 0.3391 0.5287 0.083 Uiso 1 1 calc R
C44 C 0.3003(2) 0.2236(3) 0.5481(2) 0.0445(12) Uani 1 1 d .
H44A H 0.3241 0.2265 0.5156 0.053 Uiso 1 1 calc R
C45 C 0.1734(4) 0.3671(4) 0.6150(4) 0.091(3) Uani 1 1 d D
C46 C 0.1130(4) 0.3300(6) 0.6360(6) 0.132(4) Uani 1 1 d D
H46A H 0.1231 0.2987 0.6726 0.199 Uiso 1 1 calc R
H46B H 0.0932 0.2889 0.6071 0.199 Uiso 1 1 calc R
H46C H 0.0838 0.3785 0.6417 0.199 Uiso 1 1 calc R
C47 C 0.2073(5) 0.4300(8) 0.6563(9) 0.260(12) Uani 1 1 d D
H47A H 0.2202 0.3995 0.6927 0.390 Uiso 1 1 calc R
H47B H 0.1793 0.4794 0.6636 0.390 Uiso 1 1 calc R
H47C H 0.2448 0.4527 0.6398 0.390 Uiso 1 1 calc R
C48 C 0.1497(6) 0.4147(9) 0.5568(6) 0.180(6) Uani 1 1 d D
H48A H 0.1199 0.4616 0.5645 0.271 Uiso 1 1 calc R
H48B H 0.1287 0.3717 0.5299 0.271 Uiso 1 1 calc R
H48C H 0.1858 0.4405 0.5397 0.271 Uiso 1 1 calc R
C49 C 0.5446(3) -0.1889(5) 0.7835(3) 0.0698(18) Uani 1 1 d .
H49A H 0.5865 -0.1791 0.7743 0.084 Uiso 1 1 calc R
C50 C 0.5361(3) -0.2156(5) 0.8406(3) 0.0657(17) Uani 1 1 d .
H50A H 0.5716 -0.2249 0.8678 0.079 Uiso 1 1 calc R
C51 C 0.4746(3) -0.2281(3) 0.8567(2) 0.0429(12) Uani 1 1 d .
C52 C 0.4253(3) -0.2145(3) 0.8128(2) 0.0440(12) Uani 1 1 d .
H52A H 0.3826 -0.2213 0.8208 0.053 Uiso 1 1 calc R
C53 C 0.4395(3) -0.1908(3) 0.7571(2) 0.0457(12) Uani 1 1 d .
H53A H 0.4053 -0.1840 0.7280 0.055 Uiso 1 1 calc R
C54 C 0.4591(3) -0.2538(4) 0.9186(2) 0.0545(14) Uani 1 1 d .
C55 C 0.5188(4) -0.2584(6) 0.9622(3) 0.085(2) Uani 1 1 d .
H55A H 0.5477 -0.3032 0.9494 0.128 Uiso 1 1 calc R
H55B H 0.5067 -0.2742 1.0004 0.128 Uiso 1 1 calc R
H55C H 0.5399 -0.2007 0.9642 0.128 Uiso 1 1 calc R
C56 C 0.4218(5) -0.3406(5) 0.9165(3) 0.091(3) Uani 1 1 d .
H56A H 0.4474 -0.3880 0.9020 0.137 Uiso 1 1 calc R
H56B H 0.3828 -0.3337 0.8909 0.137 Uiso 1 1 calc R
H56C H 0.4114 -0.3557 0.9555 0.137 Uiso 1 1 calc R
C57 C 0.4152(4) -0.1795(5) 0.9422(3) 0.079(2) Uani 1 1 d .
H57A H 0.3768 -0.1731 0.9156 0.118 Uiso 1 1 calc R
H57B H 0.4380 -0.1232 0.9451 0.118 Uiso 1 1 calc R
H57C H 0.4037 -0.1966 0.9805 0.118 Uiso 1 1 calc R

loop_
_atom_site_aniso_label
_atom_site_aniso_U_11
_atom_site_aniso_U_22
_atom_site_aniso_U_33
_atom_site_aniso_U_23
_atom_site_aniso_U_13
_atom_site_aniso_U_12
Mn1 0.0306(4) 0.0212(3) 0.0306(4) -0.0012(2) 0.0177(3) -0.0007(2)
Mn2 0.0290(4) 0.0285(3) 0.0296(4) -0.0019(3) 0.0159(3) -0.0007(3)
Mn3 0.0292(4) 0.0251(3) 0.0288(4) -0.0013(3) 0.0167(3) -0.0016(3)
Cl1 0.0675(12) 0.0462(10) 0.0414(10) 0.000 0.0241(9) 0.000
O1 0.0316(15) 0.0256(14) 0.0267(15) -0.0014(12) 0.0186(13) -0.0011(12)
O2 0.0342(16) 0.0242(14) 0.0312(16) -0.0014(12) 0.0176(13) -0.0046(12)
O3 0.0382(17) 0.0370(17) 0.0292(16) 0.0012(13) 0.0159(14) -0.0019(13)
O4 0.0296(16) 0.0451(18) 0.0304(17) 0.0008(14) 0.0117(13) 0.0024(13)
O5 0.0343(16) 0.0338(16) 0.0296(16) -0.0038(13) 0.0143(13) -0.0064(13)
O6 0.0317(16) 0.0307(16) 0.0347(17) 0.0009(13) 0.0156(14) -0.0027(12)
O7 0.0272(15) 0.0246(14) 0.0319(16) -0.0002(12) 0.0158(12) 0.0008(11)
O8 0.0382(17) 0.0283(15) 0.0338(17) -0.0002(13) 0.0203(14) 0.0027(13)
O9 0.073(3) 0.071(3) 0.066(3) 0.008(2) 0.024(2) -0.015(2)
O10 0.104(4) 0.083(3) 0.094(4) -0.042(3) 0.032(3) -0.022(3)
N1 0.038(2) 0.0264(18) 0.035(2) -0.0033(15) 0.0205(17) -0.0011(15)
N2 0.031(2) 0.049(2) 0.044(2) 0.0011(19) 0.0175(19) -0.0071(18)
N3 0.0311(19) 0.0261(17) 0.0271(19) -0.0039(14) 0.0149(16) -0.0017(14)
N4 0.036(2) 0.047(2) 0.029(2) -0.0006(17) 0.0194(17) -0.0066(17)
N5 0.0257(18) 0.0244(17) 0.034(2) -0.0014(15) 0.0175(16) 0.0000(14)
N6 0.034(2) 0.046(2) 0.031(2) 0.0051(17) 0.0134(17) 0.0084(17)
N7 0.047(2) 0.0246(18) 0.045(2) 0.0014(17) 0.0253(19) 0.0019(16)
N8 0.039(2) 0.0320(19) 0.037(2) -0.0056(16) 0.0120(17) -0.0070(17)
N9 0.036(2) 0.032(2) 0.042(2) -0.0112(17) 0.0170(18) -0.0010(16)
N10 0.068(3) 0.038(2) 0.041(2) 0.0035(19) 0.010(2) -0.006(2)
C1 0.042(3) 0.019(2) 0.042(3) -0.0001(18) 0.028(2) 0.0056(18)
C2 0.042(3) 0.024(2) 0.042(3) -0.0056(19) 0.022(2) -0.0053(19)
C3 0.050(3) 0.041(3) 0.054(3) -0.005(2) 0.025(3) -0.011(2)
C4 0.059(3) 0.039(3) 0.060(4) -0.002(2) 0.032(3) -0.015(2)
C5 0.062(3) 0.036(3) 0.046(3) -0.002(2) 0.037(3) -0.010(2)
C6 0.052(3) 0.027(2) 0.042(3) -0.002(2) 0.030(2) -0.001(2)
C7 0.032(2) 0.026(2) 0.040(3) -0.0052(19) 0.016(2) -0.0011(18)
C8 0.042(3) 0.038(2) 0.028(2) -0.0005(19) 0.013(2) -0.002(2)
C9 0.035(2) 0.030(2) 0.034(2) -0.0025(19) 0.011(2) 0.0055(18)
C10 0.037(3) 0.043(3) 0.035(3) -0.002(2) 0.015(2) 0.000(2)
C11 0.048(3) 0.068(4) 0.031(3) -0.009(2) 0.017(2) -0.001(3)
C12 0.051(3) 0.089(4) 0.035(3) -0.018(3) 0.007(3) -0.006(3)
C13 0.029(3) 0.088(4) 0.042(3) -0.002(3) 0.005(2) -0.007(3)
C14 0.032(2) 0.022(2) 0.030(2) 0.0015(17) 0.0122(18) 0.0032(17)
C15 0.029(2) 0.030(2) 0.034(2) -0.0062(19) 0.0084(19) 0.0019(18)
C16 0.036(2) 0.033(2) 0.038(3) -0.0011(19) 0.019(2) 0.0051(19)
C17 0.036(3) 0.062(3) 0.043(3) 0.005(2) 0.017(2) 0.010(2)
C18 0.039(3) 0.097(5) 0.042(3) 0.008(3) 0.004(2) 0.011(3)
C19 0.028(3) 0.079(4) 0.049(3) -0.004(3) 0.014(2) 0.003(2)
C20 0.032(2) 0.055(3) 0.040(3) -0.003(2) 0.014(2) -0.003(2)
C21 0.032(2) 0.025(2) 0.031(2) 0.0027(17) 0.015(2) 0.0069(17)
C22 0.067(4) 0.029(3) 0.061(3) -0.012(2) 0.021(3) 0.002(2)
C23 0.093(5) 0.033(3) 0.074(4) -0.001(3) 0.037(4) 0.008(3)
C24 0.069(4) 0.037(3) 0.093(5) 0.010(3) 0.055(4) 0.011(3)
C25 0.068(4) 0.064(4) 0.055(3) 0.029(3) 0.030(3) 0.023(3)
C26 0.063(3) 0.037(3) 0.049(3) 0.012(2) 0.035(3) 0.014(2)
C27 0.092(5) 0.046(3) 0.105(6) 0.025(4) 0.044(4) 0.024(3)
C28 0.067(4) 0.044(4) 0.168(9) 0.012(4) 0.014(5) 0.017(3)
C29 0.095(6) 0.043(4) 0.154(9) 0.007(4) 0.026(6) 0.003(4)
C30 0.283(16) 0.088(7) 0.162(11) 0.077(7) 0.102(11) 0.104(9)
C31 0.042(3) 0.042(3) 0.069(4) -0.019(3) 0.022(3) -0.002(2)
C32 0.056(3) 0.042(3) 0.067(4) -0.011(3) 0.023(3) 0.006(3)
C33 0.072(4) 0.034(3) 0.045(3) -0.003(2) 0.032(3) 0.006(3)
C34 0.067(4) 0.037(3) 0.064(4) -0.010(3) 0.021(3) -0.019(3)
C35 0.052(3) 0.035(3) 0.057(3) -0.007(2) 0.015(3) 0.000(2)
C36 0.092(5) 0.032(3) 0.081(5) -0.009(3) 0.045(4) 0.003(3)
C37 0.257(14) 0.044(4) 0.093(6) -0.027(4) 0.035(8) -0.013(6)
C38 0.262(14) 0.033(4) 0.173(10) -0.010(5) 0.149(10) -0.007(5)
C39 0.113(7) 0.055(5) 0.243(14) -0.016(6) 0.068(8) 0.013(5)
C40 0.035(3) 0.049(3) 0.049(3) -0.006(2) 0.019(2) 0.001(2)
C41 0.045(3) 0.048(3) 0.060(3) -0.019(3) 0.029(3) -0.001(2)
C42 0.060(4) 0.041(3) 0.093(5) -0.020(3) 0.034(3) 0.011(3)
C43 0.090(5) 0.038(3) 0.085(5) 0.008(3) 0.037(4) 0.022(3)
C44 0.052(3) 0.033(3) 0.053(3) 0.000(2) 0.026(3) 0.009(2)
C45 0.094(5) 0.044(4) 0.143(8) -0.017(4) 0.054(5) 0.027(4)
C46 0.077(5) 0.096(6) 0.235(13) -0.023(7) 0.069(7) 0.041(5)
C47 0.078(6) 0.157(10) 0.54(3) -0.260(16) -0.002(11) 0.034(6)
C48 0.155(11) 0.150(11) 0.239(17) -0.025(11) 0.032(11) 0.104(9)
C49 0.062(4) 0.082(5) 0.068(4) 0.011(4) 0.020(4) -0.025(3)
C50 0.058(4) 0.087(5) 0.050(4) 0.015(3) -0.002(3) -0.010(3)
C51 0.057(3) 0.031(2) 0.042(3) -0.001(2) 0.009(3) -0.001(2)
C52 0.053(3) 0.040(3) 0.042(3) -0.003(2) 0.017(2) 0.003(2)
C53 0.060(3) 0.037(3) 0.042(3) -0.002(2) 0.012(3) 0.004(2)
C54 0.075(4) 0.053(3) 0.037(3) 0.004(2) 0.011(3) 0.004(3)
C55 0.085(5) 0.124(6) 0.047(4) 0.011(4) 0.011(4) 0.016(5)
C56 0.146(7) 0.077(5) 0.055(4) 0.007(4) 0.028(5) -0.025(5)
C57 0.100(5) 0.091(5) 0.048(4) -0.004(3) 0.016(4) 0.026(4)

loop_
_atom_type_symbol
_atom_type_description
_atom_type_scat_dispersion_real
_atom_type_scat_dispersion_imag
_atom_type_scat_source
C C 0.0033 0.0016 'International Tables Vol C Tables 4.2.6.8 and 6.1.1.4'
H H 0.0000 0.0000 'International Tables Vol C Tables 4.2.6.8 and 6.1.1.4'
N N 0.0061 0.0033 'International Tables Vol C Tables 4.2.6.8 and 6.1.1.4'
O O 0.0106 0.0060 'International Tables Vol C Tables 4.2.6.8 and 6.1.1.4'
Cl Cl 0.1484 0.1585 'International Tables Vol C Tables 4.2.6.8 and 6.1.1.4'
Mn Mn 0.3368 0.7283 'International Tables Vol C Tables 4.2.6.8 and 6.1.1.4'

loop_
_geom_angle_atom_site_label_1
_geom_angle_atom_site_label_2
_geom_angle_atom_site_label_3
_geom_angle
_geom_angle_site_symmetry_1
_geom_angle_site_symmetry_3
O1 Mn1 O2 178.44(12) . .
O1 Mn1 O7 90.47(12) . .
O2 Mn1 O7 89.36(12) . .
O1 Mn1 N1 89.18(13) . .
O2 Mn1 N1 90.69(13) . .
O7 Mn1 N1 169.24(13) . .
O1 Mn1 N7 93.34(12) . .
O2 Mn1 N7 88.21(12) . .
O7 Mn1 N7 89.81(13) . .
N1 Mn1 N7 100.94(15) . .
O1 Mn1 O7 94.81(10) . 3_656
O2 Mn1 O7 83.64(10) . 3_656
O7 Mn1 O7 81.37(12) . 3_656
N1 Mn1 O7 87.94(12) . 3_656
N7 Mn1 O7 168.03(12) . 3_656
O3 Mn2 O4 89.58(13) . .
O3 Mn2 O1 91.42(13) . .
O4 Mn2 O1 177.01(13) . .
O3 Mn2 N3 177.99(14) . .
O4 Mn2 N3 89.39(14) . .
O1 Mn2 N3 89.52(13) . .
O3 Mn2 O8 91.56(12) . .
O4 Mn2 O8 90.27(12) . .
O1 Mn2 O8 86.89(11) . .
N3 Mn2 O8 86.71(12) . .
O3 Mn2 N8 87.08(13) . .
O4 Mn2 N8 86.66(14) . .
O1 Mn2 N8 96.20(13) . .
N3 Mn2 N8 94.58(13) . .
O8 Mn2 N8 176.65(13) . .
O5 Mn3 O6 88.31(13) . .
O5 Mn3 O1 92.71(13) . .
O6 Mn3 O1 175.30(12) . .
O5 Mn3 N5 167.82(13) . .
O6 Mn3 N5 89.60(14) . .
O1 Mn3 N5 88.44(13) . .
O5 Mn3 N9 92.32(13) . .
O6 Mn3 N9 85.17(13) . .
O1 Mn3 N9 99.37(13) . .
N5 Mn3 N9 99.46(14) . .
O10 Cl1 O10 114.7(5) . 2_655
O10 Cl1 O9 108.9(3) . .
O10 Cl1 O9 108.9(3) 2_655 .
O10 Cl1 O9 108.9(3) . 2_655
O10 Cl1 O9 108.9(3) 2_655 2_655
O9 Cl1 O9 106.2(4) . 2_655
Mn3 O1 Mn1 120.11(15) . .
Mn3 O1 Mn2 117.52(13) . .
Mn1 O1 Mn2 119.02(15) . .
C1 O2 Mn1 124.5(3) . .
N1 O3 Mn2 119.8(3) . .
C8 O4 Mn2 124.8(3) . .
N3 O5 Mn3 116.6(2) . .
C15 O6 Mn3 122.7(3) . .
N5 O7 Mn1 114.1(2) . .
N5 O7 Mn1 112.5(2) . 3_656
Mn1 O7 Mn1 98.63(12) . 3_656
C7 N1 O3 111.4(4) . .
C7 N1 Mn1 129.6(3) . .
O3 N1 Mn1 117.1(2) . .
C7 N2 H2A 120.0 . .
C7 N2 H2B 120.0 . .
H2A N2 H2B 120.0 . .
C14 N3 O5 113.2(3) . .
C14 N3 Mn2 129.4(3) . .
O5 N3 Mn2 116.3(2) . .
C14 N4 H4A 120.0 . .
C14 N4 H4B 120.0 . .
H4A N4 H4B 120.0 . .
C21 N5 O7 114.4(3) . .
C21 N5 Mn3 128.5(3) . .
O7 N5 Mn3 116.4(3) . .
C21 N6 H6A 120.0 . .
C21 N6 H6B 120.0 . .
H6A N6 H6B 120.0 . .
C22 N7 C26 116.9(4) . .
C22 N7 Mn1 121.7(4) . .
C26 N7 Mn1 121.4(3) . .
C35 N8 C31 115.0(4) . .
C35 N8 Mn2 118.8(3) . .
C31 N8 Mn2 125.8(3) . .
C44 N9 C40 116.3(4) . .
C44 N9 Mn3 125.4(3) . .
C40 N9 Mn3 117.8(3) . .
C49 N10 C53 115.4(5) . .
O2 C1 C2 124.2(4) . .
O2 C1 C6 115.8(4) . .
C2 C1 C6 119.9(4) . .
C1 C2 C3 118.8(4) . .
C1 C2 C7 123.4(4) . .
C3 C2 C7 117.8(5) . .
C4 C3 C2 121.2(5) . .
C4 C3 H3A 119.4 . .
C2 C3 H3A 119.4 . .
C5 C4 C3 120.1(5) . .
C5 C4 H4C 120.0 . .
C3 C4 H4C 120.0 . .
C4 C5 C6 119.4(4) . .
C4 C5 H5A 120.3 . .
C6 C5 H5A 120.3 . .
C5 C6 C1 120.4(5) . .
C5 C6 H6C 119.8 . .
C1 C6 H6C 119.8 . .
N2 C7 N1 119.3(4) . .
N2 C7 C2 121.3(4) . .
N1 C7 C2 119.4(4) . .
O4 C8 C13 118.8(4) . .
O4 C8 C9 123.8(4) . .
C13 C8 C9 117.3(4) . .
C10 C9 C8 118.5(4) . .
C10 C9 C14 119.6(4) . .
C8 C9 C14 121.9(4) . .
C11 C10 C9 122.9(4) . .
C11 C10 H10C 118.5 . .
C9 C10 H10C 118.5 . .
C10 C11 C12 118.1(5) . .
C10 C11 H11A 120.9 . .
C12 C11 H11A 120.9 . .
C13 C12 C11 120.8(5) . .
C13 C12 H12A 119.6 . .
C11 C12 H12A 119.6 . .
C12 C13 C8 122.3(5) . .
C12 C13 H13A 118.8 . .
C8 C13 H13A 118.8 . .
N3 C14 N4 119.5(4) . .
N3 C14 C9 120.1(4) . .
N4 C14 C9 120.4(4) . .
O6 C15 C20 118.1(4) . .
O6 C15 C16 123.9(4) . .
C20 C15 C16 118.0(4) . .
C17 C16 C15 119.1(4) . .
C17 C16 C21 119.1(4) . .
C15 C16 C21 121.7(4) . .
C18 C17 C16 121.4(5) . .
C18 C17 H17A 119.3 . .
C16 C17 H17A 119.3 . .
C17 C18 C19 119.8(5) . .
C17 C18 H18A 120.1 . .
C19 C18 H18A 120.1 . .
C20 C19 C18 120.2(5) . .
C20 C19 H19A 119.9 . .
C18 C19 H19A 119.9 . .
C19 C20 C15 121.4(5) . .
C19 C20 H20A 119.3 . .
C15 C20 H20A 119.3 . .
N5 C21 N6 121.4(4) . .
N5 C21 C16 119.4(4) . .
N6 C21 C16 119.2(4) . .
N7 C22 C23 124.5(6) . .
N7 C22 H22A 117.8 . .
C23 C22 H22A 117.8 . .
C24 C23 C22 120.2(6) . .
C24 C23 H23A 119.9 . .
C22 C23 H23A 119.9 . .
C23 C24 C25 116.3(5) . .
C23 C24 C27 120.2(6) . .
C25 C24 C27 123.5(6) . .
C26 C25 C24 121.4(6) . .
C26 C25 H25A 119.3 . .
C24 C25 H25A 119.3 . .
N7 C26 C25 120.7(5) . .
N7 C26 H26A 119.6 . .
C25 C26 H26A 119.6 . .
C30 C27 C28 114.6(9) . .
C30 C27 C24 112.9(6) . .
C28 C27 C24 109.1(5) . .
C30 C27 C29 101.8(8) . .
C28 C27 C29 107.6(6) . .
C24 C27 C29 110.4(6) . .
C27 C28 H28A 109.5 . .
C27 C28 H28B 109.5 . .
H28A C28 H28B 109.5 . .
C27 C28 H28C 109.5 . .
H28A C28 H28C 109.5 . .
H28B C28 H28C 109.5 . .
C27 C29 H29A 109.5 . .
C27 C29 H29B 109.5 . .
H29A C29 H29B 109.5 . .
C27 C29 H29C 109.5 . .
H29A C29 H29C 109.5 . .
H29B C29 H29C 109.5 . .
C27 C30 H30A 109.5 . .
C27 C30 H30B 109.5 . .
H30A C30 H30B 109.5 . .
C27 C30 H30C 109.5 . .
H30A C30 H30C 109.5 . .
H30B C30 H30C 109.5 . .
N8 C31 C32 123.9(5) . .
N8 C31 H31A 118.1 . .
C32 C31 H31A 118.1 . .
C33 C32 C31 121.9(5) . .
C33 C32 H32A 119.0 . .
C31 C32 H32A 119.0 . .
C32 C33 C34 115.0(5) . .
C32 C33 C36 124.3(5) . .
C34 C33 C36 120.7(5) . .
C35 C34 C33 120.0(5) . .
C35 C34 H34A 120.0 . .
C33 C34 H34A 120.0 . .
N8 C35 C34 124.1(5) . .
N8 C35 H35A 118.0 . .
C34 C35 H35A 118.0 . .
C38 C36 C37 115.3(8) . .
C38 C36 C33 111.1(5) . .
C37 C36 C33 109.0(5) . .
C38 C36 C39 106.1(8) . .
C37 C36 C39 104.5(7) . .
C33 C36 C39 110.6(6) . .
C36 C37 H37A 109.5 . .
C36 C37 H37B 109.5 . .
H37A C37 H37B 109.5 . .
C36 C37 H37C 109.5 . .
H37A C37 H37C 109.5 . .
H37B C37 H37C 109.5 . .
C36 C38 H38A 109.5 . .
C36 C38 H38B 109.5 . .
H38A C38 H38B 109.5 . .
C36 C38 H38C 109.5 . .
H38A C38 H38C 109.5 . .
H38B C38 H38C 109.5 . .
C36 C39 H39A 109.5 . .
C36 C39 H39B 109.5 . .
H39A C39 H39B 109.5 . .
C36 C39 H39C 109.5 . .
H39A C39 H39C 109.5 . .
H39B C39 H39C 109.5 . .
N9 C40 C41 123.1(5) . .
N9 C40 H40A 118.5 . .
C41 C40 H40A 118.5 . .
C40 C41 C42 120.7(5) . .
C40 C41 H41A 119.6 . .
C42 C41 H41A 119.6 . .
C41 C42 C43 115.6(5) . .
C41 C42 C45 121.5(6) . .
C43 C42 C45 122.9(6) . .
C42 C43 C44 120.7(6) . .
C42 C43 H43A 119.6 . .
C44 C43 H43A 119.6 . .
N9 C44 C43 123.5(5) . .
N9 C44 H44A 118.2 . .
C43 C44 H44A 118.2 . .
C47 C45 C46 113.6(9) . .
C47 C45 C42 107.1(7) . .
C46 C45 C42 111.5(6) . .
C47 C45 C48 110.9(11) . .
C46 C45 C48 103.5(9) . .
C42 C45 C48 110.2(7) . .
C45 C46 H46A 109.5 . .
C45 C46 H46B 109.5 . .
H46A C46 H46B 109.5 . .
C45 C46 H46C 109.5 . .
H46A C46 H46C 109.5 . .
H46B C46 H46C 109.5 . .
C45 C47 H47A 109.5 . .
C45 C47 H47B 109.5 . .
H47A C47 H47B 109.5 . .
C45 C47 H47C 109.5 . .
H47A C47 H47C 109.5 . .
H47B C47 H47C 109.5 . .
C45 C48 H48A 109.5 . .
C45 C48 H48B 109.5 . .
H48A C48 H48B 109.5 . .
C45 C48 H48C 109.5 . .
H48A C48 H48C 109.5 . .
H48B C48 H48C 109.5 . .
N10 C49 C50 124.9(6) . .
N10 C49 H49A 117.5 . .
C50 C49 H49A 117.5 . .
C51 C50 C49 119.6(6) . .
C51 C50 H50A 120.2 . .
C49 C50 H50A 120.2 . .
C52 C51 C50 115.8(5) . .
C52 C51 C54 119.7(5) . .
C50 C51 C54 124.4(5) . .
C53 C52 C51 119.6(5) . .
C53 C52 H52A 120.2 . .
C51 C52 H52A 120.2 . .
N10 C53 C52 124.7(5) . .
N10 C53 H53A 117.7 . .
C52 C53 H53A 117.7 . .
C56 C54 C55 111.8(6) . .
C56 C54 C51 109.9(5) . .
C55 C54 C51 112.4(5) . .
C56 C54 C57 107.2(6) . .
C55 C54 C57 106.1(5) . .
C51 C54 C57 109.1(5) . .
C54 C55 H55A 109.5 . .
C54 C55 H55B 109.5 . .
H55A C55 H55B 109.5 . .
C54 C55 H55C 109.5 . .
H55A C55 H55C 109.5 . .
H55B C55 H55C 109.5 . .
C54 C56 H56A 109.5 . .
C54 C56 H56B 109.5 . .
H56A C56 H56B 109.5 . .
C54 C56 H56C 109.5 . .
H56A C56 H56C 109.5 . .
H56B C56 H56C 109.5 . .
C54 C57 H57A 109.5 . .
C54 C57 H57B 109.5 . .
H57A C57 H57B 109.5 . .
C54 C57 H57C 109.5 . .
H57A C57 H57C 109.5 . .
H57B C57 H57C 109.5 . .

loop_
_geom_bond_atom_site_label_1
_geom_bond_atom_site_label_2
_geom_bond_distance
_geom_bond_site_symmetry_2
Mn1 O1 1.893(3) .
Mn1 O2 1.900(3) .
Mn1 O7 1.934(3) .
Mn1 N1 1.972(4) .
Mn1 N7 2.296(4) .
Mn1 O7 2.415(3) 3_656
Mn2 O3 1.879(3) .
Mn2 O4 1.895(3) .
Mn2 O1 1.904(3) .
Mn2 N3 1.965(3) .
Mn2 O8 2.312(3) .
Mn2 N8 2.392(4) .
Mn3 O5 1.884(3) .
Mn3 O6 1.886(3) .
Mn3 O1 1.887(3) .
Mn3 N5 1.957(3) .
Mn3 N9 2.285(4) .
Cl1 O10 1.398(5) .
Cl1 O10 1.398(5) 2_655
Cl1 O9 1.459(4) .
Cl1 O9 1.459(4) 2_655
O2 C1 1.363(5) .
O3 N1 1.397(5) .
O4 C8 1.338(5) .
O5 N3 1.387(5) .
O6 C15 1.328(5) .
O7 N5 1.407(4) .
O7 Mn1 2.415(3) 3_656
N1 C7 1.323(5) .
N2 C7 1.317(6) .
N2 H2A 0.8600 .
N2 H2B 0.8600 .
N3 C14 1.329(5) .
N4 C14 1.334(5) .
N4 H4A 0.8600 .
N4 H4B 0.8600 .
N5 C21 1.313(6) .
N6 C21 1.334(5) .
N6 H6A 0.8600 .
N6 H6B 0.8600 .
N7 C22 1.340(6) .
N7 C26 1.343(7) .
N8 C35 1.323(6) .
N8 C31 1.341(6) .
N9 C44 1.316(6) .
N9 C40 1.348(6) .
N10 C49 1.297(8) .
N10 C53 1.326(7) .
C1 C2 1.386(7) .
C1 C6 1.402(6) .
C2 C3 1.401(6) .
C2 C7 1.477(6) .
C3 C4 1.383(7) .
C3 H3A 0.9300 .
C4 C5 1.380(8) .
C4 H4C 0.9300 .
C5 C6 1.398(7) .
C5 H5A 0.9300 .
C6 H6C 0.9300 .
C8 C13 1.383(7) .
C8 C9 1.423(6) .
C9 C10 1.394(6) .
C9 C14 1.460(6) .
C10 C11 1.362(7) .
C10 H10C 0.9300 .
C11 C12 1.380(8) .
C11 H11A 0.9300 .
C12 C13 1.370(8) .
C12 H12A 0.9300 .
C13 H13A 0.9300 .
C15 C20 1.399(6) .
C15 C16 1.419(6) .
C16 C17 1.380(7) .
C16 C21 1.478(6) .
C17 C18 1.371(7) .
C17 H17A 0.9300 .
C18 C19 1.381(8) .
C18 H18A 0.9300 .
C19 C20 1.362(8) .
C19 H19A 0.9300 .
C20 H20A 0.9300 .
C22 C23 1.352(8) .
C22 H22A 0.9300 .
C23 C24 1.351(10) .
C23 H23A 0.9300 .
C24 C25 1.397(9) .
C24 C27 1.529(8) .
C25 C26 1.376(7) .
C25 H25A 0.9300 .
C26 H26A 0.9300 .
C27 C30 1.445(10) .
C27 C28 1.529(9) .
C27 C29 1.570(10) .
C28 H28A 0.9600 .
C28 H28B 0.9600 .
C28 H28C 0.9600 .
C29 H29A 0.9600 .
C29 H29B 0.9600 .
C29 H29C 0.9600 .
C30 H30A 0.9600 .
C30 H30B 0.9600 .
C30 H30C 0.9600 .
C31 C32 1.374(7) .
C31 H31A 0.9300 .
C32 C33 1.346(8) .
C32 H32A 0.9300 .
C33 C34 1.405(8) .
C33 C36 1.529(7) .
C34 C35 1.386(7) .
C34 H34A 0.9300 .
C35 H35A 0.9300 .
C36 C38 1.472(9) .
C36 C37 1.490(10) .
C36 C39 1.537(10) .
C37 H37A 0.9600 .
C37 H37B 0.9600 .
C37 H37C 0.9600 .
C38 H38A 0.9600 .
C38 H38B 0.9600 .
C38 H38C 0.9600 .
C39 H39A 0.9600 .
C39 H39B 0.9600 .
C39 H39C 0.9600 .
C40 C41 1.372(7) .
C40 H40A 0.9300 .
C41 C42 1.379(9) .
C41 H41A 0.9300 .
C42 C43 1.380(8) .
C42 C45 1.534(7) .
C43 C44 1.380(7) .
C43 H43A 0.9300 .
C44 H44A 0.9300 .
C45 C47 1.459(11) .
C45 C46 1.495(10) .
C45 C48 1.540(13) .
C46 H46A 0.9600 .
C46 H46B 0.9600 .
C46 H46C 0.9600 .
C47 H47A 0.9600 .
C47 H47B 0.9600 .
C47 H47C 0.9600 .
C48 H48A 0.9600 .
C48 H48B 0.9600 .
C48 H48C 0.9600 .
C49 C50 1.386(9) .
C49 H49A 0.9300 .
C50 C51 1.380(8) .
C50 H50A 0.9300 .
C51 C52 1.378(7) .
C51 C54 1.525(7) .
C52 C53 1.377(7) .
C52 H52A 0.9300 .
C53 H53A 0.9300 .
C54 C56 1.502(9) .
C54 C55 1.518(9) .
C54 C57 1.561(8) .
C55 H55A 0.9600 .
C55 H55B 0.9600 .
C55 H55C 0.9600 .
C56 H56A 0.9600 .
C56 H56B 0.9600 .
C56 H56C 0.9600 .
C57 H57A 0.9600 .
C57 H57B 0.9600 .
C57 H57C 0.9600 .

loop_
_platon_squeeze_void_nr
_platon_squeeze_void_average_x
_platon_squeeze_void_average_y
_platon_squeeze_void_average_z
_platon_squeeze_void_volume
_platon_squeeze_void_count_electrons
_platon_squeeze_void_content
1 0.162 -0.258 0.338 1530 194 ' '
2 0.731 0.118 0.136 10 9 ' '
3 0.769 0.118 0.364 10 9 ' '
4 0.231 0.881 0.636 10 9 ' '
5 0.269 0.881 0.864 10 9 ' '
